data_2238908
loop_
_publ_author_name
'Haehnel, Martin'
'Spannenberg, Anke'
'Rosenthal, Uwe'

_publ_section_title
;
 (\m~3~-Hydrido)[\m~3~-2-(trimethylsilyl)ethylidyne-\k^3^<i>C</i>^1^:<i>C</i>^1^:<i>C</i>^1^]tetrakis[(\h^5^-cyclopentadienyl)cobalt(II)]
;
_journal_issue 12
_journal_name_full 'Acta Crystallographica Section E'
_journal_page_first m651
_journal_paper_doi 10.1107/S1600536813030432
_journal_volume 69
_journal_year 2013
_chemical_formula_iupac '[Co4 (C5 H5)4 (C5 H11 Si) H]'
_chemical_formula_moiety 'C25 H32 Co4 Si'
_chemical_formula_sum 'C25 H32 Co4 Si'
_chemical_formula_weight 596.32
_chemical_name_systematic
;
(\m~3~-Hydrido)[\m~3~-2-(trimethylsilyl)ethylidyne-\
\k^3^<i>C</i>^1^:<i>C</i>^1^:<i>C</i>^1^]tetrakis[(\h^5^-\
cyclopentadienyl)cobalt(II)]
;
_space_group_IT_number 14
_space_group_name_Hall '-P 2yn'
_symmetry_cell_setting monoclinic
_symmetry_space_group_name_Hall '-P 2yn'
_symmetry_space_group_name_H-M 'P 1 21/n 1'
_atom_sites_solution_hydrogens geom
_atom_sites_solution_primary direct
_atom_sites_solution_secondary difmap
_audit_creation_method SHELXL-97
_cell_angle_alpha 90.00
_cell_angle_beta 92.779(3)
_cell_angle_gamma 90.00
_cell_formula_units_Z 4
_cell_length_a 9.3691(4)
_cell_length_b 17.7016(8)
_cell_length_c 14.2208(7)
_cell_measurement_reflns_used 9904
_cell_measurement_temperature 150(2)
_cell_measurement_theta_max 27.16
_cell_measurement_theta_min 2.30
_cell_volume 2355.72(19)
_computing_cell_refinement 'SAINT (Bruker, 2009)'
_computing_data_collection 'APEX2 (Bruker, 2011)'
_computing_data_reduction 'SAINT (Bruker, 2009)'
_computing_molecular_graphics 'XP in SHELXTL (Sheldrick, 2008)'
_computing_publication_material 'SHELXL97 (Sheldrick, 2008)'
_computing_structure_refinement 'SHELXL97 (Sheldrick, 2008)'
_computing_structure_solution 'SHELXS97 (Sheldrick, 2008)'
_diffrn_ambient_temperature 150(2)
_diffrn_detector_area_resol_mean 8.3333
_diffrn_measured_fraction_theta_full 1.000
_diffrn_measured_fraction_theta_max 1.000
_diffrn_measurement_device_type 'Bruker Kappa APEXII DUO'
_diffrn_measurement_method '\f and \w scans'
_diffrn_radiation_monochromator 'curved graphite'
_diffrn_radiation_source 'fine-focus sealed tube'
_diffrn_radiation_type MoK\a
_diffrn_radiation_wavelength 0.71073
_diffrn_reflns_av_R_equivalents 0.0661
_diffrn_reflns_av_sigmaI/netI 0.0320
_diffrn_reflns_limit_h_max 12
_diffrn_reflns_limit_h_min -12
_diffrn_reflns_limit_k_max 23
_diffrn_reflns_limit_k_min -23
_diffrn_reflns_limit_l_max 18
_diffrn_reflns_limit_l_min -18
_diffrn_reflns_number 62865
_diffrn_reflns_theta_full 28.00
_diffrn_reflns_theta_max 28.00
_diffrn_reflns_theta_min 1.84
_diffrn_standards_number 0
_exptl_absorpt_coefficient_mu 2.828
_exptl_absorpt_correction_T_max 1.000
_exptl_absorpt_correction_T_min 0.891
_exptl_absorpt_correction_type multi-scan
_exptl_absorpt_process_details '(SADABS; Bruker, 2008)'
_exptl_crystal_colour brown
_exptl_crystal_density_diffrn 1.681
_exptl_crystal_density_method 'not measured'
_exptl_crystal_description plate
_exptl_crystal_F_000 1216
_exptl_crystal_size_max 0.27
_exptl_crystal_size_mid 0.14
_exptl_crystal_size_min 0.04
_refine_diff_density_max 0.524
_refine_diff_density_min -0.317
_refine_ls_extinction_method none
_refine_ls_goodness_of_fit_ref 1.027
_refine_ls_hydrogen_treatment mixed
_refine_ls_matrix_type full
_refine_ls_number_parameters 262
_refine_ls_number_reflns 5682
_refine_ls_number_restraints 0
_refine_ls_restrained_S_all 1.027
_refine_ls_R_factor_all 0.0464
_refine_ls_R_factor_gt 0.0284
_refine_ls_shift/su_max 0.000
_refine_ls_shift/su_mean 0.000
_refine_ls_structure_factor_coef Fsqd
_refine_ls_weighting_details 'calc w=1/[\s^2^(Fo^2^)+(0.0181P)^2^+2.1633P] where P=(Fo^2^+2Fc^2^)/3'
_refine_ls_weighting_scheme calc
_refine_ls_wR_factor_gt 0.0518
_refine_ls_wR_factor_ref 0.0576
_reflns_number_gt 4481
_reflns_number_total 5682
_reflns_threshold_expression I>2\s(I)
_cod_data_source_file pk2502.cif
_cod_data_source_block I
_cod_original_sg_symbol_H-M 'P 21/n'
_cod_database_code 2238908

loop_
_symmetry_equiv_pos_as_xyz
'x, y, z'
'-x+1/2, y+1/2, -z+1/2'
'-x, -y, -z'
'x-1/2, -y-1/2, z-1/2'

loop_
_atom_site_type_symbol
_atom_site_label
_atom_site_fract_x
_atom_site_fract_y
_atom_site_fract_z
_atom_site_U_iso_or_equiv
_atom_site_adp_type
_atom_site_calc_flag
_atom_site_refinement_flags
_atom_site_occupancy
_atom_site_symmetry_multiplicity
C C1 0.4449(2) 0.10065(12) 0.25656(15) 0.0144(4) Uani d . 1 1
C C2 0.5227(2) 0.07279(14) 0.34492(16) 0.0200(5) Uani d . 1 1
H H2A 0.4492 0.0514 0.3850 0.024 Uiso calc R 1 1
H H2B 0.5614 0.1181 0.3781 0.024 Uiso calc R 1 1
C C3 0.8023(3) 0.02862(17) 0.4434(2) 0.0358(7) Uani d . 1 1
H H3A 0.7523 0.0312 0.5022 0.054 Uiso calc R 1 1
H H3B 0.8436 0.0781 0.4301 0.054 Uiso calc R 1 1
H H3C 0.8788 -0.0091 0.4495 0.054 Uiso calc R 1 1
C C4 0.7712(3) -0.00180(16) 0.2340(2) 0.0329(6) Uani d . 1 1
H H4A 0.8323 -0.0467 0.2342 0.049 Uiso calc R 1 1
H H4B 0.8303 0.0436 0.2295 0.049 Uiso calc R 1 1
H H4C 0.7023 -0.0040 0.1800 0.049 Uiso calc R 1 1
C C5 0.6069(3) -0.09495(15) 0.3726(2) 0.0328(6) Uani d . 1 1
H H5A 0.6882 -0.1291 0.3843 0.049 Uiso calc R 1 1
H H5B 0.5469 -0.1138 0.3193 0.049 Uiso calc R 1 1
H H5C 0.5504 -0.0927 0.4288 0.049 Uiso calc R 1 1
C C6 0.6245(3) 0.22244(16) 0.06694(18) 0.0319(6) Uani d . 1 1
H H6 0.6135 0.2184 0.0004 0.038 Uiso calc R 1 1
C C7 0.5565(3) 0.27580(15) 0.12302(19) 0.0303(6) Uani d . 1 1
H H7 0.4925 0.3142 0.1010 0.036 Uiso calc R 1 1
C C8 0.6004(3) 0.26194(15) 0.21753(19) 0.0275(6) Uani d . 1 1
H H8 0.5706 0.2892 0.2707 0.033 Uiso calc R 1 1
C C9 0.6966(3) 0.20041(16) 0.21950(18) 0.0265(6) Uani d . 1 1
H H9 0.7431 0.1791 0.2741 0.032 Uiso calc R 1 1
C C10 0.7113(3) 0.17631(16) 0.12609(18) 0.0278(6) Uani d . 1 1
H H10 0.7697 0.1359 0.1065 0.033 Uiso calc R 1 1
C C11 0.2899(3) -0.04602(12) 0.21512(14) 0.0433(8) Uani d G 1 1
H H11 0.2953 -0.0545 0.2812 0.052 Uiso calc R 1 1
C C12 0.3974(2) -0.06058(11) 0.15344(15) 0.0359(7) Uani d G 1 1
H H12 0.4891 -0.0808 0.1700 0.043 Uiso calc R 1 1
C C13 0.3469(2) -0.04038(11) 0.06330(14) 0.0374(7) Uani d G 1 1
H H13 0.3981 -0.0444 0.0075 0.045 Uiso calc R 1 1
C C14 0.2081(2) -0.01335(12) 0.06928(17) 0.0457(8) Uani d G 1 1
H H14 0.1480 0.0044 0.0182 0.055 Uiso calc R 1 1
C C15 0.1729(2) -0.01683(12) 0.16311(19) 0.0533(11) Uani d G 1 1
H H15 0.0845 -0.0019 0.1874 0.064 Uiso calc R 1 1
C C16 0.2190(4) 0.17467(19) -0.0635(2) 0.0463(8) Uani d . 1 1
H H16 0.2581 0.1415 -0.1080 0.056 Uiso calc R 1 1
C C17 0.0924(3) 0.16256(18) -0.0154(2) 0.0438(8) Uani d . 1 1
H H17 0.0313 0.1199 -0.0221 0.053 Uiso calc R 1 1
C C18 0.0727(3) 0.22448(17) 0.0441(2) 0.0341(6) Uani d . 1 1
H H18 -0.0040 0.2311 0.0846 0.041 Uiso calc R 1 1
C C19 0.1864(3) 0.27501(16) 0.03311(19) 0.0321(6) Uani d . 1 1
H H19 0.2004 0.3217 0.0652 0.038 Uiso calc R 1 1
C C20 0.2762(3) 0.24413(18) -0.03388(19) 0.0368(7) Uani d . 1 1
H H20 0.3609 0.2666 -0.0552 0.044 Uiso calc R 1 1
C C21 0.1300(2) 0.24468(11) 0.27716(14) 0.0361(7) Uani d G 1 1
H H21 0.0887 0.2789 0.2321 0.043 Uiso calc R 1 1
C C22 0.2522(2) 0.25765(11) 0.33478(14) 0.0330(6) Uani d G 1 1
H H22 0.3087 0.3022 0.3359 0.040 Uiso calc R 1 1
C C23 0.2769(2) 0.19371(12) 0.39046(13) 0.0368(7) Uani d G 1 1
H H23 0.3532 0.1871 0.4362 0.044 Uiso calc R 1 1
C C24 0.1700(2) 0.14122(11) 0.36725(14) 0.0426(8) Uani d G 1 1
H H24 0.1606 0.0925 0.3944 0.051 Uiso calc R 1 1
C C25 0.07921(19) 0.17272(12) 0.29723(15) 0.0404(8) Uani d G 1 1
H H25 -0.0029 0.1493 0.2683 0.049 Uiso calc R 1 1
Co Co1 0.49716(3) 0.167531(17) 0.16344(2) 0.01454(7) Uani d . 1 1
Co Co2 0.34418(3) 0.054480(17) 0.15636(2) 0.01542(7) Uani d . 1 1
Co Co3 0.26521(3) 0.172517(18) 0.08131(2) 0.01868(8) Uani d . 1 1
Co Co4 0.28421(3) 0.162137(17) 0.24862(2) 0.01396(7) Uani d . 1 1
Si Si1 0.67352(7) 0.00134(4) 0.34501(5) 0.02116(14) Uani d . 1 1
H H1 0.406(3) 0.1162(16) 0.0821(19) 0.034(8) Uiso d . 1 1

loop_
_atom_site_aniso_label
_atom_site_aniso_U_11
_atom_site_aniso_U_22
_atom_site_aniso_U_33
_atom_site_aniso_U_12
_atom_site_aniso_U_13
_atom_site_aniso_U_23
C1 0.0154(11) 0.0123(11) 0.0158(10) -0.0006(9) 0.0036(9) -0.0012(8)
C2 0.0209(12) 0.0210(12) 0.0181(11) 0.0046(10) 0.0022(9) 0.0015(9)
C3 0.0307(15) 0.0318(15) 0.0434(17) 0.0071(13) -0.0144(13) 0.0018(13)
C4 0.0268(14) 0.0311(15) 0.0414(16) 0.0075(12) 0.0097(12) -0.0025(13)
C5 0.0322(15) 0.0219(13) 0.0438(16) 0.0047(12) -0.0036(13) 0.0063(12)
C6 0.0329(15) 0.0415(17) 0.0220(13) -0.0215(13) 0.0078(11) 0.0032(12)
C7 0.0296(14) 0.0212(13) 0.0394(15) -0.0146(11) -0.0034(12) 0.0078(12)
C8 0.0259(13) 0.0255(14) 0.0312(14) -0.0133(11) 0.0025(11) -0.0092(11)
C9 0.0168(12) 0.0350(15) 0.0275(13) -0.0114(11) -0.0010(10) -0.0026(11)
C10 0.0188(12) 0.0326(15) 0.0328(14) -0.0112(11) 0.0093(11) -0.0054(12)
C11 0.071(2) 0.0227(15) 0.0366(16) -0.0214(15) 0.0100(16) 0.0003(13)
C12 0.0317(15) 0.0153(13) 0.060(2) -0.0001(11) -0.0059(14) -0.0029(13)
C13 0.0504(18) 0.0235(15) 0.0390(16) -0.0131(13) 0.0091(14) -0.0161(12)
C14 0.0482(19) 0.0232(15) 0.063(2) -0.0102(14) -0.0300(17) -0.0059(14)
C15 0.0242(15) 0.0275(16) 0.111(3) -0.0152(13) 0.0277(18) -0.0272(19)
C16 0.069(2) 0.049(2) 0.0193(13) 0.0227(18) -0.0176(14) -0.0030(13)
C17 0.0483(19) 0.0318(16) 0.0479(18) -0.0049(14) -0.0329(15) 0.0054(14)
C18 0.0261(14) 0.0368(16) 0.0383(16) 0.0044(12) -0.0096(12) 0.0136(13)
C19 0.0368(15) 0.0255(14) 0.0329(14) 0.0052(12) -0.0089(12) 0.0071(12)
C20 0.0414(16) 0.0437(18) 0.0248(14) 0.0050(14) -0.0034(12) 0.0179(13)
C21 0.0432(17) 0.0350(16) 0.0306(15) 0.0294(14) 0.0071(13) 0.0022(12)
C22 0.0358(15) 0.0259(14) 0.0389(16) 0.0019(12) 0.0161(13) -0.0128(12)
C23 0.0399(16) 0.0522(19) 0.0182(13) 0.0254(15) 0.0024(12) -0.0103(12)
C24 0.061(2) 0.0259(15) 0.0446(18) 0.0168(15) 0.0406(16) 0.0113(13)
C25 0.0162(13) 0.0483(19) 0.058(2) -0.0015(13) 0.0131(13) -0.0214(16)
Co1 0.01496(15) 0.01619(15) 0.01250(14) -0.00413(13) 0.00114(11) -0.00058(12)
Co2 0.01599(15) 0.01296(15) 0.01731(15) -0.00182(12) 0.00085(11) -0.00215(12)
Co3 0.02114(16) 0.01829(16) 0.01602(15) -0.00056(13) -0.00513(12) 0.00215(13)
Co4 0.01403(15) 0.01336(15) 0.01463(14) 0.00218(12) 0.00197(11) 0.00088(12)
Si1 0.0183(3) 0.0192(3) 0.0257(3) 0.0042(3) -0.0019(3) 0.0018(3)

loop_
_atom_type_symbol
_atom_type_description
_atom_type_scat_dispersion_real
_atom_type_scat_dispersion_imag
_atom_type_scat_source
C C 0.0033 0.0016 'International Tables Vol C Tables 4.2.6.8 and 6.1.1.4'
H H 0.0000 0.0000 'International Tables Vol C Tables 4.2.6.8 and 6.1.1.4'
Si Si 0.0817 0.0704 'International Tables Vol C Tables 4.2.6.8 and 6.1.1.4'
Co Co 0.3494 0.9721 'International Tables Vol C Tables 4.2.6.8 and 6.1.1.4'

loop_
_geom_angle_atom_site_label_1
_geom_angle_atom_site_label_2
_geom_angle_atom_site_label_3
_geom_angle
C2 C1 Co4 126.97(15)
C2 C1 Co1 132.04(16)
Co4 C1 Co1 79.87(9)
C2 C1 Co2 134.67(17)
Co4 C1 Co2 80.28(9)
Co1 C1 Co2 82.85(9)
C1 C2 Si1 123.36(16)
C1 C2 H2A 106.5
Si1 C2 H2A 106.5
C1 C2 H2B 106.5
Si1 C2 H2B 106.5
H2A C2 H2B 106.5
Si1 C3 H3A 109.5
Si1 C3 H3B 109.5
H3A C3 H3B 109.5
Si1 C3 H3C 109.5
H3A C3 H3C 109.5
H3B C3 H3C 109.5
Si1 C4 H4A 109.5
Si1 C4 H4B 109.5
H4A C4 H4B 109.5
Si1 C4 H4C 109.5
H4A C4 H4C 109.5
H4B C4 H4C 109.5
Si1 C5 H5A 109.5
Si1 C5 H5B 109.5
H5A C5 H5B 109.5
Si1 C5 H5C 109.5
H5A C5 H5C 109.5
H5B C5 H5C 109.5
C10 C6 C7 108.4(2)
C10 C6 Co1 70.73(14)
C7 C6 Co1 69.73(14)
C10 C6 H6 125.8
C7 C6 H6 125.8
Co1 C6 H6 125.3
C8 C7 C6 107.7(2)
C8 C7 Co1 69.27(14)
C6 C7 Co1 70.94(15)
C8 C7 H7 126.1
C6 C7 H7 126.1
Co1 C7 H7 125.2
C7 C8 C9 108.0(2)
C7 C8 Co1 71.02(14)
C9 C8 Co1 70.72(14)
C7 C8 H8 126.0
C9 C8 H8 126.0
Co1 C8 H8 123.9
C10 C9 C8 107.8(2)
C10 C9 Co1 71.37(14)
C8 C9 Co1 69.37(14)
C10 C9 H9 126.1
C8 C9 H9 126.1
Co1 C9 H9 124.8
C6 C10 C9 108.0(2)
C6 C10 Co1 70.28(14)
C9 C10 Co1 69.31(13)
C6 C10 H10 126.0
C9 C10 H10 126.0
Co1 C10 H10 126.0
C12 C11 C15 108.0
C12 C11 Co2 72.59(8)
C15 C11 Co2 70.37(8)
C12 C11 H11 126.0
C15 C11 H11 126.0
Co2 C11 H11 122.7
C11 C12 C13 108.0
C11 C12 Co2 68.15(8)
C13 C12 Co2 72.44(8)
C11 C12 H12 126.0
C13 C12 H12 126.0
Co2 C12 H12 125.0
C12 C13 C14 108.0
C12 C13 Co2 69.23(8)
C14 C13 Co2 69.70(7)
C12 C13 H13 126.0
C14 C13 H13 126.0
Co2 C13 H13 126.6
C15 C14 C13 108.0
C15 C14 Co2 68.08(8)
C13 C14 Co2 72.06(7)
C15 C14 H14 126.0
C13 C14 H14 126.0
Co2 C14 H14 125.4
C14 C15 C11 108.0
C14 C15 Co2 72.83(8)
C11 C15 Co2 69.83(8)
C14 C15 H15 126.0
C11 C15 H15 126.0
Co2 C15 H15 123.0
C20 C16 C17 107.8(3)
C20 C16 Co3 70.12(16)
C17 C16 Co3 69.99(16)
C20 C16 H16 126.1
C17 C16 H16 126.1
Co3 C16 H16 125.4
C18 C17 C16 108.1(3)
C18 C17 Co3 69.90(15)
C16 C17 Co3 70.30(16)
C18 C17 H17 125.9
C16 C17 H17 125.9
Co3 C17 H17 125.5
C17 C18 C19 107.9(3)
C17 C18 Co3 70.63(16)
C19 C18 Co3 69.83(15)
C17 C18 H18 126.0
C19 C18 H18 126.0
Co3 C18 H18 125.1
C18 C19 C20 108.0(3)
C18 C19 Co3 70.41(15)
C20 C19 Co3 70.63(16)
C18 C19 H19 126.0
C20 C19 H19 126.0
Co3 C19 H19 124.6
C16 C20 C19 108.1(3)
C16 C20 Co3 70.62(16)
C19 C20 Co3 69.52(15)
C16 C20 H20 125.9
C19 C20 H20 125.9
Co3 C20 H20 125.5
C22 C21 C25 108.0
C22 C21 Co4 71.12(7)
C25 C21 Co4 69.52(7)
C22 C21 H21 126.0
C25 C21 H21 126.0
Co4 C21 H21 124.9
C21 C22 C23 108.0
C21 C22 Co4 70.35(7)
C23 C22 Co4 69.89(7)
C21 C22 H22 126.0
C23 C22 H22 126.0
Co4 C22 H22 125.3
C24 C23 C22 108.0
C24 C23 Co4 69.59(7)
C22 C23 Co4 71.48(7)
C24 C23 H23 126.0
C22 C23 H23 126.0
Co4 C23 H23 124.5
C23 C24 C25 108.0
C23 C24 Co4 71.37(7)
C25 C24 Co4 70.65(7)
C23 C24 H24 126.0
C25 C24 H24 126.0
Co4 C24 H24 123.6
C24 C25 C21 108.0
C24 C25 Co4 70.14(7)
C21 C25 Co4 71.60(7)
C24 C25 H25 126.0
C21 C25 H25 126.0
Co4 C25 H25 123.9
C1 Co1 C8 112.67(10)
C1 Co1 C9 99.67(10)
C8 Co1 C9 39.91(10)
C1 Co1 C7 149.87(10)
C8 Co1 C7 39.70(10)
C9 Co1 C7 66.51(11)
C1 Co1 C6 159.65(11)
C8 Co1 C6 66.26(10)
C9 Co1 C6 65.95(10)
C7 Co1 C6 39.33(11)
C1 Co1 C10 120.90(10)
C8 Co1 C10 66.33(10)
C9 Co1 C10 39.32(10)
C7 Co1 C10 65.94(11)
C6 Co1 C10 38.98(11)
C1 Co1 Co4 50.01(7)
C8 Co1 Co4 103.41(7)
C9 Co1 Co4 125.09(7)
C7 Co1 Co4 114.70(8)
C6 Co1 Co4 149.99(9)
C10 Co1 Co4 164.04(7)
C1 Co1 Co3 96.07(7)
C8 Co1 Co3 123.04(8)
C9 Co1 Co3 160.91(8)
C7 Co1 Co3 94.52(8)
C6 Co1 Co3 101.14(8)
C10 Co1 Co3 136.08(8)
Co4 Co1 Co3 59.510(13)
C1 Co1 Co2 48.58(7)
C8 Co1 Co2 159.48(7)
C9 Co1 Co2 138.96(8)
C7 Co1 Co2 154.06(8)
C6 Co1 Co2 134.26(8)
C10 Co1 Co2 127.58(8)
Co4 Co1 Co2 59.231(12)
Co3 Co1 Co2 60.127(13)
C1 Co1 H1 90.2(9)
C8 Co1 H1 156.0(9)
C9 Co1 H1 146.9(9)
C7 Co1 H1 116.3(9)
C6 Co1 H1 95.0(9)
C10 Co1 H1 109.2(9)
Co4 Co1 H1 85.2(9)
Co3 Co1 H1 42.9(9)
Co2 Co1 H1 41.6(9)
C1 Co2 C11 101.35(9)
C1 Co2 C15 127.21(10)
C11 Co2 C15 39.8
C1 Co2 C12 109.25(9)
C11 Co2 C12 39.3
C15 Co2 C12 65.78(7)
C1 Co2 C14 165.93(9)
C11 Co2 C14 65.70(7)
C15 Co2 C14 39.1
C12 Co2 C14 64.72(7)
C1 Co2 C13 142.97(9)
C11 Co2 C13 65.14(7)
C15 Co2 C13 65.02(7)
C12 Co2 C13 38.3
C14 Co2 C13 38.2
C1 Co2 Co4 49.81(7)
C11 Co2 Co4 113.54(6)
C15 Co2 Co4 105.05(6)
C12 Co2 Co4 147.71(6)
C14 Co2 Co4 128.56(6)
C13 Co2 Co4 166.75(6)
C1 Co2 Co3 95.19(7)
C11 Co2 Co3 147.98(7)
C15 Co2 Co3 109.04(7)
C12 Co2 Co3 152.68(6)
C14 Co2 Co3 93.94(6)
C13 Co2 Co3 114.41(6)
Co4 Co2 Co3 59.012(13)
C1 Co2 Co1 48.57(7)
C11 Co2 Co1 148.06(7)
C15 Co2 Co1 162.88(6)
C12 Co2 Co1 130.69(6)
C14 Co2 Co1 145.22(7)
C13 Co2 Co1 129.75(6)
Co4 Co2 Co1 58.824(12)
Co3 Co2 Co1 59.076(13)
C1 Co2 H1 91.1(9)
C11 Co2 H1 160.9(10)
C15 Co2 H1 137.7(9)
C12 Co2 H1 122.8(9)
C14 Co2 H1 102.8(9)
C13 Co2 H1 96.3(10)
Co4 Co2 H1 85.5(10)
Co3 Co2 H1 42.2(9)
Co1 Co2 H1 42.6(9)
C19 Co3 C18 39.76(11)
C19 Co3 C20 39.85(11)
C18 Co3 C20 66.64(11)
C19 Co3 C17 66.45(12)
C18 Co3 C17 39.48(12)
C20 Co3 C17 66.27(12)
C19 Co3 C16 66.54(12)
C18 Co3 C16 66.58(12)
C20 Co3 C16 39.26(12)
C17 Co3 C16 39.71(13)
C19 Co3 Co4 114.04(8)
C18 Co3 Co4 108.14(8)
C20 Co3 Co4 146.05(9)
C17 Co3 Co4 132.14(10)
C16 Co3 Co4 171.61(11)
C19 Co3 Co1 119.41(8)
C18 Co3 Co1 153.00(9)
C20 Co3 Co1 108.97(9)
C17 Co3 Co1 165.60(10)
C16 Co3 Co1 128.08(10)
Co4 Co3 Co1 59.565(12)
C19 Co3 Co2 172.96(8)
C18 Co3 Co2 137.12(8)
C20 Co3 Co2 147.15(9)
C17 Co3 Co2 115.18(9)
C16 Co3 Co2 119.41(9)
Co4 Co3 Co2 59.478(12)
Co1 Co3 Co2 60.797(13)
C19 Co3 H1 143.7(9)
C18 Co3 H1 162.6(9)
C20 Co3 H1 107.7(9)
C17 Co3 H1 123.2(9)
C16 Co3 H1 98.3(9)
Co4 Co3 H1 85.8(9)
Co1 Co3 H1 43.7(9)
Co2 Co3 H1 42.0(9)
C1 Co4 C24 107.14(9)
C1 Co4 C25 142.31(9)
C24 Co4 C25 39.2
C1 Co4 C23 99.32(8)
C24 Co4 C23 39.0
C25 Co4 C23 65.35(6)
C1 Co4 C21 162.91(9)
C24 Co4 C21 65.28(6)
C25 Co4 C21 38.9
C23 Co4 C21 64.88(6)
C1 Co4 C22 124.74(9)
C24 Co4 C22 65.10(6)
C25 Co4 C22 64.99(6)
C23 Co4 C22 38.6
C21 Co4 C22 38.5
C1 Co4 Co3 97.29(7)
C24 Co4 Co3 143.97(7)
C25 Co4 Co3 107.40(6)
C23 Co4 Co3 159.19(6)
C21 Co4 Co3 96.89(5)
C22 Co4 Co3 120.66(6)
C1 Co4 Co1 50.11(7)
C24 Co4 Co1 153.79(6)
C25 Co4 Co1 166.68(6)
C23 Co4 Co1 123.01(6)
C21 Co4 Co1 131.90(6)
C22 Co4 Co1 114.02(5)
Co3 Co4 Co1 60.926(13)
C1 Co4 Co2 49.91(7)
C24 Co4 Co2 116.57(6)
C25 Co4 Co2 119.88(6)
C23 Co4 Co2 139.29(6)
C21 Co4 Co2 146.92(6)
C22 Co4 Co2 174.46(6)
Co3 Co4 Co2 61.510(13)
Co1 Co4 Co2 61.945(12)
C4 Si1 C5 109.54(13)
C4 Si1 C3 108.44(14)
C5 Si1 C3 106.86(13)
C4 Si1 C2 114.57(12)
C5 Si1 C2 110.66(12)
C3 Si1 C2 106.43(12)

loop_
_geom_bond_atom_site_label_1
_geom_bond_atom_site_label_2
_geom_bond_distance
C1 C2 1.505(3)
C1 Co4 1.857(2)
C1 Co1 1.860(2)
C1 Co2 1.860(2)
C2 Si1 1.896(2)
C2 H2A 0.9900
C2 H2B 0.9900
C3 Si1 1.866(3)
C3 H3A 0.9800
C3 H3B 0.9800
C3 H3C 0.9800
C4 Si1 1.863(3)
C4 H4A 0.9800
C4 H4B 0.9800
C4 H4C 0.9800
C5 Si1 1.864(3)
C5 H5A 0.9800
C5 H5B 0.9800
C5 H5C 0.9800
C6 C10 1.403(4)
C6 C7 1.408(4)
C6 Co1 2.100(2)
C6 H6 0.9500
C7 C8 1.408(4)
C7 Co1 2.084(2)
C7 H7 0.9500
C8 C9 1.413(4)
C8 Co1 2.061(2)
C8 H8 0.9500
C9 C10 1.408(4)
C9 Co1 2.079(2)
C9 H9 0.9500
C10 Co1 2.106(2)
C10 H10 0.9500
C11 C12 1.3914(15)
C11 C15 1.3914(15)
C11 Co2 2.040(2)
C11 H11 0.9500
C12 C13 1.3914(15)
C12 Co2 2.098(2)
C12 H12 0.9500
C13 C14 1.3914(15)
C13 Co2 2.139(2)
C13 H13 0.9500
C14 C15 1.3914(15)
C14 Co2 2.109(2)
C14 H14 0.9500
C15 Co2 2.047(2)
C15 H15 0.9500
C16 C20 1.398(4)
C16 C17 1.415(5)
C16 Co3 2.084(3)
C16 H16 0.9500
C17 C18 1.402(4)
C17 Co3 2.080(3)
C17 H17 0.9500
C18 C19 1.406(4)
C18 Co3 2.071(3)
C18 H18 0.9500
C19 C20 1.411(4)
C19 Co3 2.063(3)
C19 H19 0.9500
C20 Co3 2.078(3)
C20 H20 0.9500
C21 C22 1.3942(14)
C21 C25 1.3942(14)
C21 Co4 2.1078(18)
C21 H21 0.9500
C22 C23 1.3942(14)
C22 Co4 2.1178(19)
C22 H22 0.9500
C23 C24 1.3942(14)
C23 Co4 2.0973(19)
C23 H23 0.9500
C24 C25 1.3942(14)
C24 Co4 2.0745(18)
C24 H24 0.9500
C25 Co4 2.0810(18)
C25 H25 0.9500
Co1 Co4 2.3857(4)
Co1 Co3 2.4183(4)
Co1 Co2 2.4608(4)
Co1 H1 1.67(3)
Co2 Co4 2.3959(4)
Co2 Co3 2.4445(4)
Co2 H1 1.64(3)
Co3 Co4 2.3844(4)
Co3 H1 1.65(3)

loop_
_geom_torsion_atom_site_label_1
_geom_torsion_atom_site_label_2
_geom_torsion_atom_site_label_3
_geom_torsion_atom_site_label_4
_geom_torsion
Co4 C1 C2 Si1 172.95(12)
Co1 C1 C2 Si1 -74.6(3)
Co2 C1 C2 Si1 56.4(3)
C10 C6 C7 C8 -0.7(3)
Co1 C6 C7 C8 59.76(17)
C10 C6 C7 Co1 -60.43(17)
C6 C7 C8 C9 0.5(3)
Co1 C7 C8 C9 61.36(17)
C6 C7 C8 Co1 -60.82(17)
C7 C8 C9 C10 -0.2(3)
Co1 C8 C9 C10 61.34(17)
C7 C8 C9 Co1 -61.56(17)
C7 C6 C10 C9 0.5(3)
Co1 C6 C10 C9 -59.27(17)
C7 C6 C10 Co1 59.80(17)
C8 C9 C10 C6 -0.2(3)
Co1 C9 C10 C6 59.87(17)
C8 C9 C10 Co1 -60.07(16)
C15 C11 C12 C13 0.0
Co2 C11 C12 C13 -61.83(8)
C15 C11 C12 Co2 61.83(8)
C11 C12 C13 C14 0.0
Co2 C12 C13 C14 -59.12(8)
C11 C12 C13 Co2 59.12(8)
C12 C13 C14 C15 0.0
Co2 C13 C14 C15 -58.82(8)
C12 C13 C14 Co2 58.82(8)
C13 C14 C15 C11 0.0
Co2 C14 C15 C11 -61.33(8)
C13 C14 C15 Co2 61.33(8)
C12 C11 C15 C14 0.0
Co2 C11 C15 C14 63.26(8)
C12 C11 C15 Co2 -63.26(8)
C20 C16 C17 C18 -0.3(3)
Co3 C16 C17 C18 59.89(19)
C20 C16 C17 Co3 -60.20(19)
C16 C17 C18 C19 0.0(3)
Co3 C17 C18 C19 60.14(18)
C16 C17 C18 Co3 -60.14(19)
C17 C18 C19 C20 0.3(3)
Co3 C18 C19 C20 60.95(18)
C17 C18 C19 Co3 -60.64(19)
C17 C16 C20 C19 0.5(3)
Co3 C16 C20 C19 -59.62(18)
C17 C16 C20 Co3 60.12(19)
C18 C19 C20 C16 -0.5(3)
Co3 C19 C20 C16 60.31(19)
C18 C19 C20 Co3 -60.81(18)
C25 C21 C22 C23 0.0
Co4 C21 C22 C23 -60.01(7)
C25 C21 C22 Co4 60.01(7)
C21 C22 C23 C24 0.0
Co4 C22 C23 C24 -60.30(7)
C21 C22 C23 Co4 60.30(7)
C22 C23 C24 C25 0.0
Co4 C23 C24 C25 -61.50(7)
C22 C23 C24 Co4 61.50(7)
C23 C24 C25 C21 0.0
Co4 C24 C25 C21 -61.95(7)
C23 C24 C25 Co4 61.95(7)
C22 C21 C25 C24 0.0
Co4 C21 C25 C24 61.02(7)
C22 C21 C25 Co4 -61.02(7)
C2 C1 Co1 C8 -42.7(2)
Co4 C1 Co1 C8 88.72(10)
Co2 C1 Co1 C8 170.07(9)
C2 C1 Co1 C9 -3.2(2)
Co4 C1 Co1 C9 128.18(9)
Co2 C1 Co1 C9 -150.47(9)
C2 C1 Co1 C7 -62.4(3)
Co4 C1 Co1 C7 69.0(2)
Co2 C1 Co1 C7 150.33(17)
C2 C1 Co1 C6 39.9(4)
Co4 C1 Co1 C6 171.3(3)
Co2 C1 Co1 C6 -107.3(3)
C2 C1 Co1 C10 32.4(3)
Co4 C1 Co1 C10 163.83(9)
Co2 C1 Co1 C10 -114.82(10)
C2 C1 Co1 Co4 -131.4(2)
Co2 C1 Co1 Co4 81.35(8)
C2 C1 Co1 Co3 -172.4(2)
Co4 C1 Co1 Co3 -40.97(6)
Co2 C1 Co1 Co3 40.38(6)
C2 C1 Co1 Co2 147.2(3)
Co4 C1 Co1 Co2 -81.35(8)
C7 C8 Co1 C1 -164.60(15)
C9 C8 Co1 C1 77.54(16)
C7 C8 Co1 C9 117.9(2)
C9 C8 Co1 C7 -117.9(2)
C7 C8 Co1 C6 37.53(16)
C9 C8 Co1 C6 -80.33(17)
C7 C8 Co1 C10 80.27(17)
C9 C8 Co1 C10 -37.58(15)
C7 C8 Co1 Co4 -112.65(15)
C9 C8 Co1 Co4 129.49(14)
C7 C8 Co1 Co3 -50.50(18)
C9 C8 Co1 Co3 -168.36(12)
C7 C8 Co1 Co2 -142.96(19)
C9 C8 Co1 Co2 99.2(2)
C10 C9 Co1 C1 127.89(17)
C8 C9 Co1 C1 -113.94(16)
C10 C9 Co1 C8 -118.2(2)
C10 C9 Co1 C7 -80.16(18)
C8 C9 Co1 C7 38.01(16)
C10 C9 Co1 C6 -37.01(17)
C8 C9 Co1 C6 81.16(17)
C8 C9 Co1 C10 118.2(2)
C10 C9 Co1 Co4 175.28(13)
C8 C9 Co1 Co4 -66.55(17)
C10 C9 Co1 Co3 -87.0(3)
C8 C9 Co1 Co3 31.1(3)
C10 C9 Co1 Co2 93.63(17)
C8 C9 Co1 Co2 -148.20(13)
C8 C7 Co1 C1 29.2(3)
C6 C7 Co1 C1 147.59(19)
C6 C7 Co1 C8 118.4(2)
C8 C7 Co1 C9 -38.21(15)
C6 C7 Co1 C9 80.17(17)
C8 C7 Co1 C6 -118.4(2)
C8 C7 Co1 C10 -81.35(17)
C6 C7 Co1 C10 37.03(16)
C8 C7 Co1 Co4 81.13(16)
C6 C7 Co1 Co4 -160.49(13)
C8 C7 Co1 Co3 139.54(15)
C6 C7 Co1 Co3 -102.08(15)
C8 C7 Co1 Co2 151.14(15)
C6 C7 Co1 Co2 -90.5(2)
C10 C6 Co1 C1 -10.3(4)
C7 C6 Co1 C1 -129.3(3)
C10 C6 Co1 C8 81.17(17)
C7 C6 Co1 C8 -37.88(16)
C10 C6 Co1 C9 37.33(16)
C7 C6 Co1 C9 -81.72(17)
C10 C6 Co1 C7 119.0(2)
C7 C6 Co1 C10 -119.0(2)
C10 C6 Co1 Co4 156.40(13)
C7 C6 Co1 Co4 37.3(2)
C10 C6 Co1 Co3 -157.47(14)
C7 C6 Co1 Co3 83.48(15)
C10 C6 Co1 Co2 -98.60(16)
C7 C6 Co1 Co2 142.36(13)
C6 C10 Co1 C1 175.86(15)
C9 C10 Co1 C1 -65.05(19)
C6 C10 Co1 C8 -80.95(17)
C9 C10 Co1 C8 38.14(17)
C6 C10 Co1 C9 -119.1(2)
C6 C10 Co1 C7 -37.36(16)
C9 C10 Co1 C7 81.73(18)
C9 C10 Co1 C6 119.1(2)
C6 C10 Co1 Co4 -133.3(3)
C9 C10 Co1 Co4 -14.2(4)
C6 C10 Co1 Co3 32.8(2)
C9 C10 Co1 Co3 151.91(13)
C6 C10 Co1 Co2 116.68(15)
C9 C10 Co1 Co2 -124.23(15)
C2 C1 Co2 C11 22.2(2)
Co4 C1 Co2 C11 -111.34(9)
Co1 C1 Co2 C11 167.77(8)
C2 C1 Co2 C15 55.9(3)
Co4 C1 Co2 C15 -77.60(12)
Co1 C1 Co2 C15 -158.49(8)
C2 C1 Co2 C12 -17.8(2)
Co4 C1 Co2 C12 -151.31(7)
Co1 C1 Co2 C12 127.80(8)
C2 C1 Co2 C14 44.3(5)
Co4 C1 Co2 C14 -89.2(4)
Co1 C1 Co2 C14 -170.1(3)
C2 C1 Co2 C13 -41.3(3)
Co4 C1 Co2 C13 -174.84(10)
Co1 C1 Co2 C13 104.26(13)
C2 C1 Co2 Co4 133.5(2)
Co1 C1 Co2 Co4 -80.89(8)
C2 C1 Co2 Co3 174.6(2)
Co4 C1 Co2 Co3 41.10(6)
Co1 C1 Co2 Co3 -39.79(6)
C2 C1 Co2 Co1 -145.6(3)
Co4 C1 Co2 Co1 80.89(8)
C12 C11 Co2 C1 -106.61(10)
C15 C11 Co2 C1 136.28(10)
C12 C11 Co2 C15 117.1
C15 C11 Co2 C12 -117.1
C12 C11 Co2 C14 79.2
C15 C11 Co2 C14 -37.9
C12 C11 Co2 C13 36.9
C15 C11 Co2 C13 -80.2
C12 C11 Co2 Co4 -157.51(7)
C15 C11 Co2 Co4 85.38(7)
C12 C11 Co2 Co3 133.74(13)
C15 C11 Co2 Co3 16.63(13)
C12 C11 Co2 Co1 -89.13(9)
C15 C11 Co2 Co1 153.76(10)
C14 C15 Co2 C1 -175.56(12)
C11 C15 Co2 C1 -58.30(11)
C14 C15 Co2 C11 -117.3
C14 C15 Co2 C12 -79.1
C11 C15 Co2 C12 38.2
C11 C15 Co2 C14 117.3
C14 C15 Co2 C13 -36.8
C11 C15 Co2 C13 80.5
C14 C15 Co2 Co4 133.86(7)
C11 C15 Co2 Co4 -108.88(7)
C14 C15 Co2 Co3 71.98(7)
C11 C15 Co2 Co3 -170.76(8)
C14 C15 Co2 Co1 115.4(2)
C11 C15 Co2 Co1 -127.4(2)
C11 C12 Co2 C1 84.38(10)
C13 C12 Co2 C1 -157.19(10)
C13 C12 Co2 C11 118.4
C11 C12 Co2 C15 -38.7
C13 C12 Co2 C15 79.77(5)
C11 C12 Co2 C14 -81.87(5)
C13 C12 Co2 C14 36.6
C11 C12 Co2 C13 -118.4
C11 C12 Co2 Co4 41.03(11)
C13 C12 Co2 Co4 159.46(12)
C11 C12 Co2 Co3 -123.41(17)
C13 C12 Co2 Co3 -4.98(16)
C11 C12 Co2 Co1 135.77(8)
C13 C12 Co2 Co1 -105.80(8)
C15 C14 Co2 C1 14.7(4)
C13 C14 Co2 C1 -104.0(4)
C15 C14 Co2 C11 38.6
C13 C14 Co2 C11 -80.08(5)
C13 C14 Co2 C15 -118.7
C15 C14 Co2 C12 82.06(5)
C13 C14 Co2 C12 -36.6
C15 C14 Co2 C13 118.7
C15 C14 Co2 Co4 -62.94(8)
C13 C14 Co2 Co4 178.35(8)
C15 C14 Co2 Co3 -115.70(8)
C13 C14 Co2 Co3 125.59(8)
C15 C14 Co2 Co1 -152.21(9)
C13 C14 Co2 Co1 89.08(9)
C12 C13 Co2 C1 37.43(16)
C14 C13 Co2 C1 156.95(16)
C12 C13 Co2 C11 -37.8
C14 C13 Co2 C11 81.68(5)
C12 C13 Co2 C15 -81.92(5)
C14 C13 Co2 C15 37.6
C14 C13 Co2 C12 119.5
C12 C13 Co2 C14 -119.5
C12 C13 Co2 Co4 -125.1(3)
C14 C13 Co2 Co4 -5.6(3)
C12 C13 Co2 Co3 177.49(8)
C14 C13 Co2 Co3 -63.00(8)
C12 C13 Co2 Co1 108.38(8)
C14 C13 Co2 Co1 -132.11(8)
C8 Co1 Co2 C1 -27.0(2)
C9 Co1 Co2 C1 47.74(14)
C7 Co1 Co2 C1 -145.4(2)
C6 Co1 Co2 C1 152.38(14)
C10 Co1 Co2 C1 100.67(13)
Co4 Co1 Co2 C1 -61.83(9)
Co3 Co1 Co2 C1 -132.01(9)
C1 Co1 Co2 C11 -23.12(15)
C8 Co1 Co2 C11 -50.1(3)
C9 Co1 Co2 C11 24.62(16)
C7 Co1 Co2 C11 -168.5(2)
C6 Co1 Co2 C11 129.26(17)
C10 Co1 Co2 C11 77.55(15)
Co4 Co1 Co2 C11 -84.95(12)
Co3 Co1 Co2 C11 -155.13(12)
C1 Co1 Co2 C15 82.8(3)
C8 Co1 Co2 C15 55.8(3)
C9 Co1 Co2 C15 130.5(3)
C7 Co1 Co2 C15 -62.6(3)
C6 Co1 Co2 C15 -124.8(3)
C10 Co1 Co2 C15 -176.5(3)
Co4 Co1 Co2 C15 21.0(3)
Co3 Co1 Co2 C15 -49.2(3)
C1 Co1 Co2 C12 -79.69(12)
C8 Co1 Co2 C12 -106.7(2)
C9 Co1 Co2 C12 -31.96(13)
C7 Co1 Co2 C12 134.9(2)
C6 Co1 Co2 C12 72.69(14)
C10 Co1 Co2 C12 20.98(12)
Co4 Co1 Co2 C12 -141.52(8)
Co3 Co1 Co2 C12 148.29(8)
C1 Co1 Co2 C14 175.79(14)
C8 Co1 Co2 C14 148.8(2)
C9 Co1 Co2 C14 -136.47(15)
C7 Co1 Co2 C14 30.4(2)
C6 Co1 Co2 C14 -31.83(16)
C10 Co1 Co2 C14 -83.53(15)
Co4 Co1 Co2 C14 113.96(11)
Co3 Co1 Co2 C14 43.78(11)
C1 Co1 Co2 C13 -130.61(12)
C8 Co1 Co2 C13 -157.6(2)
C9 Co1 Co2 C13 -82.87(13)
C7 Co1 Co2 C13 84.0(2)
C6 Co1 Co2 C13 21.77(14)
C10 Co1 Co2 C13 -29.94(12)
Co4 Co1 Co2 C13 167.56(8)
Co3 Co1 Co2 C13 97.38(8)
C1 Co1 Co2 Co4 61.83(9)
C8 Co1 Co2 Co4 34.8(2)
C9 Co1 Co2 Co4 109.57(11)
C7 Co1 Co2 Co4 -83.55(18)
C6 Co1 Co2 Co4 -145.79(12)
C10 Co1 Co2 Co4 162.50(10)
Co3 Co1 Co2 Co4 -70.183(14)
C1 Co1 Co2 Co3 132.01(9)
C8 Co1 Co2 Co3 105.0(2)
C9 Co1 Co2 Co3 179.75(11)
C7 Co1 Co2 Co3 -13.36(18)
C6 Co1 Co2 Co3 -75.61(12)
C10 Co1 Co2 Co3 -127.31(10)
Co4 Co1 Co2 Co3 70.183(14)
C20 C19 Co3 C18 -118.2(3)
C18 C19 Co3 C20 118.2(3)
C18 C19 Co3 C17 37.56(18)
C20 C19 Co3 C17 -80.6(2)
C18 C19 Co3 C16 81.0(2)
C20 C19 Co3 C16 -37.14(18)
C18 C19 Co3 Co4 -89.81(17)
C20 C19 Co3 Co4 152.01(15)
C18 C19 Co3 Co1 -157.15(15)
C20 C19 Co3 Co1 84.67(18)
C18 C19 Co3 Co2 -67.4(7)
C20 C19 Co3 Co2 174.4(6)
C17 C18 Co3 C19 118.5(3)
C17 C18 Co3 C20 80.5(2)
C19 C18 Co3 C20 -37.97(17)
C19 C18 Co3 C17 -118.5(3)
C17 C18 Co3 C16 37.55(19)
C19 C18 Co3 C16 -80.92(19)
C17 C18 Co3 Co4 -135.47(17)
C19 C18 Co3 Co4 106.06(16)
C17 C18 Co3 Co1 166.62(17)
C19 C18 Co3 Co1 48.2(3)
C17 C18 Co3 Co2 -71.1(2)
C19 C18 Co3 Co2 170.43(13)
C16 C20 Co3 C19 -118.9(3)
C16 C20 Co3 C18 -81.0(2)
C19 C20 Co3 C18 37.89(17)
C16 C20 Co3 C17 -37.82(19)
C19 C20 Co3 C17 81.12(19)
C19 C20 Co3 C16 118.9(3)
C16 C20 Co3 Co4 -169.07(16)
C19 C20 Co3 Co4 -50.1(2)
C16 C20 Co3 Co1 127.57(17)
C19 C20 Co3 Co1 -113.49(16)
C16 C20 Co3 Co2 62.3(3)
C19 C20 Co3 Co2 -178.74(13)
C18 C17 Co3 C19 -37.83(17)
C16 C17 Co3 C19 81.08(19)
C16 C17 Co3 C18 118.9(3)
C18 C17 Co3 C20 -81.51(19)
C16 C17 Co3 C20 37.40(18)
C18 C17 Co3 C16 -118.9(3)
C18 C17 Co3 Co4 64.0(2)
C16 C17 Co3 Co4 -177.09(15)
C18 C17 Co3 Co1 -155.0(3)
C16 C17 Co3 Co1 -36.1(5)
C18 C17 Co3 Co2 134.65(15)
C16 C17 Co3 Co2 -106.44(17)
C20 C16 Co3 C19 37.68(18)
C17 C16 Co3 C19 -80.85(19)
C20 C16 Co3 C18 81.20(19)
C17 C16 Co3 C18 -37.34(18)
C17 C16 Co3 C20 -118.5(3)
C20 C16 Co3 C17 118.5(3)
C20 C16 Co3 Co4 133.5(6)
C17 C16 Co3 Co4 15.0(7)
C20 C16 Co3 Co1 -72.2(2)
C17 C16 Co3 Co1 169.27(14)
C20 C16 Co3 Co2 -146.54(15)
C17 C16 Co3 Co2 94.93(18)
C1 Co1 Co3 C19 137.85(11)
C8 Co1 Co3 C19 15.74(13)
C9 Co1 Co3 C19 -7.6(2)
C7 Co1 Co3 C19 -13.89(12)
C6 Co1 Co3 C19 -53.07(12)
C10 Co1 Co3 C19 -73.40(14)
Co4 Co1 Co3 C19 102.20(9)
Co2 Co1 Co3 C19 171.93(9)
C1 Co1 Co3 C18 104.69(19)
C8 Co1 Co3 C18 -17.4(2)
C9 Co1 Co3 C18 -40.7(3)
C7 Co1 Co3 C18 -47.05(19)
C6 Co1 Co3 C18 -86.2(2)
C10 Co1 Co3 C18 -106.6(2)
Co4 Co1 Co3 C18 69.04(18)
Co2 Co1 Co3 C18 138.77(18)
C1 Co1 Co3 C20 -179.72(11)
C8 Co1 Co3 C20 58.17(13)
C9 Co1 Co3 C20 34.9(2)
C7 Co1 Co3 C20 28.53(12)
C6 Co1 Co3 C20 -10.64(13)
C10 Co1 Co3 C20 -30.97(15)
Co4 Co1 Co3 C20 144.62(9)
Co2 Co1 Co3 C20 -145.64(9)
C1 Co1 Co3 C17 -111.6(4)
C8 Co1 Co3 C17 126.3(4)
C9 Co1 Co3 C17 103.0(4)
C7 Co1 Co3 C17 96.7(4)
C6 Co1 Co3 C17 57.5(4)
C10 Co1 Co3 C17 37.2(4)
Co4 Co1 Co3 C17 -147.2(4)
Co2 Co1 Co3 C17 -77.5(4)
C1 Co1 Co3 C16 -140.14(14)
C8 Co1 Co3 C16 97.75(15)
C9 Co1 Co3 C16 74.4(2)
C7 Co1 Co3 C16 68.12(14)
C6 Co1 Co3 C16 28.95(15)
C10 Co1 Co3 C16 8.61(16)
Co4 Co1 Co3 C16 -175.79(12)
Co2 Co1 Co3 C16 -106.06(12)
C1 Co1 Co3 Co4 35.66(7)
C8 Co1 Co3 Co4 -86.45(9)
C9 Co1 Co3 Co4 -109.8(2)
C7 Co1 Co3 Co4 -116.09(8)
C6 Co1 Co3 Co4 -155.26(8)
C10 Co1 Co3 Co4 -175.60(11)
Co2 Co1 Co3 Co4 69.732(13)
C1 Co1 Co3 Co2 -34.08(7)
C8 Co1 Co3 Co2 -156.18(9)
C9 Co1 Co3 Co2 -179.5(2)
C7 Co1 Co3 Co2 174.18(8)
C6 Co1 Co3 Co2 135.01(8)
C10 Co1 Co3 Co2 114.67(11)
Co4 Co1 Co3 Co2 -69.732(13)
C1 Co2 Co3 C19 -59.7(7)
C11 Co2 Co3 C19 61.5(7)
C15 Co2 Co3 C19 72.7(7)
C12 Co2 Co3 C19 146.6(7)
C14 Co2 Co3 C19 109.6(7)
C13 Co2 Co3 C19 143.2(7)
Co4 Co2 Co3 C19 -23.8(7)
Co1 Co2 Co3 C19 -93.7(7)
C1 Co2 Co3 C18 -119.89(14)
C11 Co2 Co3 C18 1.29(17)
C15 Co2 Co3 C18 12.46(15)
C12 Co2 Co3 C18 86.34(18)
C14 Co2 Co3 C18 49.40(15)
C13 Co2 Co3 C18 82.95(14)
Co4 Co2 Co3 C18 -84.04(13)
Co1 Co2 Co3 C18 -153.91(13)
C1 Co2 Co3 C20 113.70(17)
C11 Co2 Co3 C20 -125.1(2)
C15 Co2 Co3 C20 -113.94(18)
C12 Co2 Co3 C20 -40.1(2)
C14 Co2 Co3 C20 -77.00(18)
C13 Co2 Co3 C20 -43.45(17)
Co4 Co2 Co3 C20 149.56(16)
Co1 Co2 Co3 C20 79.69(16)
C1 Co2 Co3 C17 -161.55(13)
C11 Co2 Co3 C17 -40.37(16)
C15 Co2 Co3 C17 -29.20(13)
C12 Co2 Co3 C17 44.68(17)
C14 Co2 Co3 C17 7.74(13)
C13 Co2 Co3 C17 41.29(13)
Co4 Co2 Co3 C17 -125.69(11)
Co1 Co2 Co3 C17 164.43(11)
C1 Co2 Co3 C16 153.75(14)
C11 Co2 Co3 C16 -85.07(16)
C15 Co2 Co3 C16 -73.90(14)
C12 Co2 Co3 C16 -0.02(17)
C14 Co2 Co3 C16 -36.96(14)
C13 Co2 Co3 C16 -3.41(13)
Co4 Co2 Co3 C16 -170.40(12)
Co1 Co2 Co3 C16 119.73(12)
C1 Co2 Co3 Co4 -35.86(6)
C11 Co2 Co3 Co4 85.33(11)
C15 Co2 Co3 Co4 96.50(7)
C12 Co2 Co3 Co4 170.38(13)
C14 Co2 Co3 Co4 133.43(7)
C13 Co2 Co3 Co4 166.99(6)
Co1 Co2 Co3 Co4 -69.871(13)
C1 Co2 Co3 Co1 34.01(6)
C11 Co2 Co3 Co1 155.20(11)
C15 Co2 Co3 Co1 166.37(7)
C12 Co2 Co3 Co1 -119.75(13)
C14 Co2 Co3 Co1 -156.70(7)
C13 Co2 Co3 Co1 -123.14(6)
Co4 Co2 Co3 Co1 69.871(13)
C2 C1 Co4 C24 -29.2(2)
Co1 C1 Co4 C24 -164.98(8)
Co2 C1 Co4 C24 110.63(8)
C2 C1 Co4 C25 -51.2(3)
Co1 C1 Co4 C25 173.00(10)
Co2 C1 Co4 C25 88.61(14)
C2 C1 Co4 C23 10.2(2)
Co1 C1 Co4 C23 -125.61(8)
Co2 C1 Co4 C23 150.00(8)
C2 C1 Co4 C21 31.7(4)
Co1 C1 Co4 C21 -104.1(3)
Co2 C1 Co4 C21 171.5(3)
C2 C1 Co4 C22 42.0(2)
Co1 C1 Co4 C22 -93.79(10)
Co2 C1 Co4 C22 -178.18(7)
C2 C1 Co4 Co3 177.62(19)
Co1 C1 Co4 Co3 41.81(6)
Co2 C1 Co4 Co3 -42.59(6)
C2 C1 Co4 Co1 135.8(2)
Co2 C1 Co4 Co1 -84.39(8)
C2 C1 Co4 Co2 -139.8(2)
Co1 C1 Co4 Co2 84.39(8)
C23 C24 Co4 C1 83.61(10)
C25 C24 Co4 C1 -158.74(10)
C23 C24 Co4 C25 -117.6
C25 C24 Co4 C23 117.6
C23 C24 Co4 C21 -80.0
C25 C24 Co4 C21 37.7
C23 C24 Co4 C22 -37.3
C25 C24 Co4 C22 80.3
C23 C24 Co4 Co3 -145.86(11)
C25 C24 Co4 Co3 -28.21(10)
C23 C24 Co4 Co1 56.86(12)
C25 C24 Co4 Co1 174.51(13)
C23 C24 Co4 Co2 136.79(6)
C25 C24 Co4 Co2 -105.56(6)
C24 C25 Co4 C1 34.52(15)
C21 C25 Co4 C1 152.31(15)
C21 C25 Co4 C24 117.8
C24 C25 Co4 C23 -37.9
C21 C25 Co4 C23 79.9
C24 C25 Co4 C21 -117.8
C24 C25 Co4 C22 -80.6
C21 C25 Co4 C22 37.2
C24 C25 Co4 Co3 163.06(7)
C21 C25 Co4 Co3 -79.14(7)
C24 C25 Co4 Co1 -169.4(3)
C21 C25 Co4 Co1 -51.6(2)
C24 C25 Co4 Co2 96.41(6)
C21 C25 Co4 Co2 -145.79(6)
C24 C23 Co4 C1 -105.77(10)
C22 C23 Co4 C1 136.04(10)
C22 C23 Co4 C24 -118.2
C24 C23 Co4 C25 38.0
C22 C23 Co4 C25 -80.2
C24 C23 Co4 C21 81.1
C22 C23 Co4 C21 -37.1
C24 C23 Co4 C22 118.2
C24 C23 Co4 Co3 111.7(2)
C22 C23 Co4 Co3 -6.5(2)
C24 C23 Co4 Co1 -153.83(7)
C22 C23 Co4 Co1 87.98(7)
C24 C23 Co4 Co2 -69.86(8)
C22 C23 Co4 Co2 171.96(8)
C22 C21 Co4 C1 13.6(3)
C25 C21 Co4 C1 -104.8(3)
C22 C21 Co4 C24 80.4
C25 C21 Co4 C24 -38.0
C22 C21 Co4 C25 118.4
C22 C21 Co4 C23 37.2
C25 C21 Co4 C23 -81.2
C25 C21 Co4 C22 -118.4
C22 C21 Co4 Co3 -132.29(7)
C25 C21 Co4 Co3 109.27(8)
C22 C21 Co4 Co1 -75.60(8)
C25 C21 Co4 Co1 165.96(8)
C22 C21 Co4 Co2 -178.29(10)
C25 C21 Co4 Co2 63.27(9)
C21 C22 Co4 C1 -175.16(11)
C23 C22 Co4 C1 -56.47(11)
C21 C22 Co4 C24 -81.0
C23 C22 Co4 C24 37.7
C21 C22 Co4 C25 -37.5
C23 C22 Co4 C25 81.2
C21 C22 Co4 C23 -118.7
C23 C22 Co4 C21 118.7
C21 C22 Co4 Co3 58.63(8)
C23 C22 Co4 Co3 177.32(8)
C21 C22 Co4 Co1 127.88(7)
C23 C22 Co4 Co1 -113.43(7)
C21 C22 Co4 Co2 170.3(6)
C23 C22 Co4 Co2 -71.1(6)
C19 Co3 Co4 C1 -147.02(11)
C18 Co3 Co4 C1 170.68(11)
C20 Co3 Co4 C1 -114.43(16)
C17 Co3 Co4 C1 133.71(14)
C16 Co3 Co4 C1 120.9(6)
Co1 Co3 Co4 C1 -35.82(7)
Co2 Co3 Co4 C1 36.09(7)
C19 Co3 Co4 C24 80.06(13)
C18 Co3 Co4 C24 37.75(13)
C20 Co3 Co4 C24 112.64(18)
C17 Co3 Co4 C24 0.79(15)
C16 Co3 Co4 C24 -12.1(6)
Co1 Co3 Co4 C24 -168.74(10)
Co2 Co3 Co4 C24 -96.83(9)
C19 Co3 Co4 C25 61.81(11)
C18 Co3 Co4 C25 19.50(11)
C20 Co3 Co4 C25 94.39(16)
C17 Co3 Co4 C25 -17.46(13)
C16 Co3 Co4 C25 -30.3(6)
Co1 Co3 Co4 C25 173.01(6)
Co2 Co3 Co4 C25 -115.09(6)
C19 Co3 Co4 C23 -4.26(19)
C18 Co3 Co4 C23 -46.56(19)
C20 Co3 Co4 C23 28.3(2)
C17 Co3 Co4 C23 -83.5(2)
C16 Co3 Co4 C23 -96.4(6)
Co1 Co3 Co4 C23 106.94(17)
Co2 Co3 Co4 C23 178.85(17)
C19 Co3 Co4 C21 23.43(10)
C18 Co3 Co4 C21 -18.88(11)
C20 Co3 Co4 C21 56.01(16)
C17 Co3 Co4 C21 -55.84(13)
C16 Co3 Co4 C21 -68.7(6)
Co1 Co3 Co4 C21 134.62(6)
Co2 Co3 Co4 C21 -153.47(6)
C19 Co3 Co4 C22 -8.97(11)
C18 Co3 Co4 C22 -51.27(11)
C20 Co3 Co4 C22 23.62(16)
C17 Co3 Co4 C22 -88.23(13)
C16 Co3 Co4 C22 -101.1(6)
Co1 Co3 Co4 C22 102.23(6)
Co2 Co3 Co4 C22 174.14(6)
C19 Co3 Co4 Co1 -111.20(9)
C18 Co3 Co4 Co1 -153.50(9)
C20 Co3 Co4 Co1 -78.61(15)
C17 Co3 Co4 Co1 169.54(12)
C16 Co3 Co4 Co1 156.7(6)
Co2 Co3 Co4 Co1 71.910(14)
C19 Co3 Co4 Co2 176.89(9)
C18 Co3 Co4 Co2 134.59(9)
C20 Co3 Co4 Co2 -150.52(15)
C17 Co3 Co4 Co2 97.63(12)
C16 Co3 Co4 Co2 84.8(6)
Co1 Co3 Co4 Co2 -71.910(14)
C8 Co1 Co4 C1 -108.49(12)
C9 Co1 Co4 C1 -71.26(13)
C7 Co1 Co4 C1 -148.95(12)
C6 Co1 Co4 C1 -173.99(17)
C10 Co1 Co4 C1 -60.3(3)
Co3 Co1 Co4 C1 130.84(9)
Co2 Co1 Co4 C1 59.63(9)
C1 Co1 Co4 C24 34.09(16)
C8 Co1 Co4 C24 -74.40(16)
C9 Co1 Co4 C24 -37.16(17)
C7 Co1 Co4 C24 -114.86(16)
C6 Co1 Co4 C24 -139.9(2)
C10 Co1 Co4 C24 -26.2(3)
Co3 Co1 Co4 C24 164.93(13)
Co2 Co1 Co4 C24 93.73(13)
C1 Co1 Co4 C25 -161.1(3)
C8 Co1 Co4 C25 90.4(3)
C9 Co1 Co4 C25 127.6(3)
C7 Co1 Co4 C25 49.9(3)
C6 Co1 Co4 C25 24.9(3)
C10 Co1 Co4 C25 138.5(4)
Co3 Co1 Co4 C25 -30.3(2)
Co2 Co1 Co4 C25 -101.5(3)
C1 Co1 Co4 C23 73.06(11)
C8 Co1 Co4 C23 -35.43(11)
C9 Co1 Co4 C23 1.81(12)
C7 Co1 Co4 C23 -75.89(11)
C6 Co1 Co4 C23 -100.92(16)
C10 Co1 Co4 C23 12.7(3)
Co3 Co1 Co4 C23 -156.10(7)
Co2 Co1 Co4 C23 132.70(7)
C1 Co1 Co4 C21 157.48(12)
C8 Co1 Co4 C21 48.99(11)
C9 Co1 Co4 C21 86.23(12)
C7 Co1 Co4 C21 8.53(11)
C6 Co1 Co4 C21 -16.50(17)
C10 Co1 Co4 C21 97.2(3)
Co3 Co1 Co4 C21 -71.68(8)
Co2 Co1 Co4 C21 -142.88(8)
C1 Co1 Co4 C22 116.14(11)
C8 Co1 Co4 C22 7.65(10)
C9 Co1 Co4 C22 44.89(11)
C7 Co1 Co4 C22 -32.81(10)
C6 Co1 Co4 C22 -57.84(16)
C10 Co1 Co4 C22 55.8(3)
Co3 Co1 Co4 C22 -113.02(6)
Co2 Co1 Co4 C22 175.77(6)
C1 Co1 Co4 Co3 -130.84(9)
C8 Co1 Co4 Co3 120.67(8)
C9 Co1 Co4 Co3 157.91(10)
C7 Co1 Co4 Co3 80.21(8)
C6 Co1 Co4 Co3 55.17(15)
C10 Co1 Co4 Co3 168.8(3)
Co2 Co1 Co4 Co3 -71.208(14)
C1 Co1 Co4 Co2 -59.63(9)
C8 Co1 Co4 Co2 -168.12(8)
C9 Co1 Co4 Co2 -130.89(10)
C7 Co1 Co4 Co2 151.42(8)
C6 Co1 Co4 Co2 126.38(15)
C10 Co1 Co4 Co2 -120.0(3)
Co3 Co1 Co4 Co2 71.208(14)
C11 Co2 Co4 C1 85.00(11)
C15 Co2 Co4 C1 126.35(12)
C12 Co2 Co4 C1 58.05(14)
C14 Co2 Co4 C1 161.89(12)
C13 Co2 Co4 C1 166.3(3)
Co3 Co2 Co4 C1 -130.21(9)
Co1 Co2 Co4 C1 -59.92(9)
C1 Co2 Co4 C24 -90.56(11)
C11 Co2 Co4 C24 -5.56(11)
C15 Co2 Co4 C24 35.79(11)
C12 Co2 Co4 C24 -32.51(13)
C14 Co2 Co4 C24 71.34(11)
C13 Co2 Co4 C24 75.8(3)
Co3 Co2 Co4 C24 139.24(7)
Co1 Co2 Co4 C24 -150.48(7)
C1 Co2 Co4 C25 -135.17(11)
C11 Co2 Co4 C25 -50.17(11)
C15 Co2 Co4 C25 -8.82(11)
C12 Co2 Co4 C25 -77.12(13)
C14 Co2 Co4 C25 26.72(11)
C13 Co2 Co4 C25 31.2(3)
Co3 Co2 Co4 C25 94.62(7)
Co1 Co2 Co4 C25 164.91(7)
C1 Co2 Co4 C23 -49.17(12)
C11 Co2 Co4 C23 35.83(12)
C15 Co2 Co4 C23 77.18(12)
C12 Co2 Co4 C23 8.88(14)
C14 Co2 Co4 C23 112.73(12)
C13 Co2 Co4 C23 117.2(3)
Co3 Co2 Co4 C23 -179.37(9)
Co1 Co2 Co4 C23 -109.09(9)
C1 Co2 Co4 C21 -175.45(14)
C11 Co2 Co4 C21 -90.45(13)
C15 Co2 Co4 C21 -49.10(13)
C12 Co2 Co4 C21 -117.40(15)
C14 Co2 Co4 C21 -13.56(14)
C13 Co2 Co4 C21 -9.1(3)
Co3 Co2 Co4 C21 54.34(11)
Co1 Co2 Co4 C21 124.63(11)
C1 Co2 Co4 C22 15.7(6)
C11 Co2 Co4 C22 100.7(6)
C15 Co2 Co4 C22 142.0(6)
C12 Co2 Co4 C22 73.7(6)
C14 Co2 Co4 C22 177.6(6)
C13 Co2 Co4 C22 -178.0(6)
Co3 Co2 Co4 C22 -114.5(6)
Co1 Co2 Co4 C22 -44.2(6)
C1 Co2 Co4 Co3 130.21(9)
C11 Co2 Co4 Co3 -144.80(8)
C15 Co2 Co4 Co3 -103.45(8)
C12 Co2 Co4 Co3 -171.74(11)
C14 Co2 Co4 Co3 -67.90(9)
C13 Co2 Co4 Co3 -63.5(3)
Co1 Co2 Co4 Co3 70.289(14)
C1 Co2 Co4 Co1 59.92(9)
C11 Co2 Co4 Co1 144.92(8)
C15 Co2 Co4 Co1 -173.73(8)
C12 Co2 Co4 Co1 117.97(11)
C14 Co2 Co4 Co1 -138.19(9)
C13 Co2 Co4 Co1 -133.7(3)
Co3 Co2 Co4 Co1 -70.289(14)
C1 C2 Si1 C4 25.0(2)
C1 C2 Si1 C5 -99.4(2)
C1 C2 Si1 C3 144.8(2)
